data_2224277
loop_
_publ_author_name
'Tadbuppa, Primjira P.'
'Tiekink, Edward R. T.'

_publ_section_title
'[(<i>Z</i>)-<i>O</i>-Methyl-<i>N</i>-propylthiocarbamato-\k<i>S</i>](triphenylphosphine-\k<i>P</i>)gold(I)'
_journal_coeditor_code HG2583
_journal_issue 12
_journal_name_full 'Acta Crystallographica Section E'
_journal_page_first m1558
_journal_paper_doi 10.1107/S1600536809046856
_journal_volume 65
_journal_year 2009
_chemical_formula_iupac '[Au (C5 H10 N O S) (C18 H15 P)]'
_chemical_formula_moiety 'C23 H25 Au N O P S'
_chemical_formula_sum 'C23 H25 Au N O P S'
_chemical_formula_weight 591.44
_chemical_name_systematic
;
[(<i>Z</i>)-<i>O</i>-Methyl-<i>N</i>-propylthiocarbamato-
\k<i>S</i>](triphenylphosphine-\k<i>P</i>)gold(I)
;
_space_group_IT_number 14
_symmetry_cell_setting monoclinic
_symmetry_space_group_name_Hall '-P 2yn'
_symmetry_space_group_name_H-M 'P 1 21/n 1'
_atom_sites_solution_hydrogens geom
_atom_sites_solution_primary direct
_atom_sites_solution_secondary difmap
_audit_creation_method SHELXL-97
_cell_angle_alpha 90
_cell_angle_beta 107.605(2)
_cell_angle_gamma 90
_cell_formula_units_Z 4
_cell_length_a 13.9852(16)
_cell_length_b 11.1592(13)
_cell_length_c 15.0975(17)
_cell_measurement_reflns_used 953
_cell_measurement_temperature 223(2)
_cell_measurement_theta_max 29.6
_cell_measurement_theta_min 2.3
_cell_volume 2245.8(4)
_computing_cell_refinement 'SAINT (Bruker, 2000)'
_computing_data_collection 'SMART (Bruker, 2000)'
_computing_data_reduction 'SAINT (Bruker, 2000)'
_computing_molecular_graphics 'DIAMOND (Brandenburg, 2006)'
_computing_publication_material 'SHELXL97 (Sheldrick, 2008)'
_computing_structure_refinement 'SHELXL97 (Sheldrick, 2008)'
_computing_structure_solution 'PATTY in DIRDIF92 (Beurskens <i>et al.</i>,  1992)'
_diffrn_ambient_temperature 223(2)
_diffrn_measured_fraction_theta_full 1.000
_diffrn_measured_fraction_theta_max 1.000
_diffrn_measurement_device_type 'Bruker SMART CCD'
_diffrn_measurement_method \w
_diffrn_radiation_monochromator graphite
_diffrn_radiation_source 'fine-focus sealed tube'
_diffrn_radiation_type MoK\a
_diffrn_radiation_wavelength 0.71069
_diffrn_reflns_av_R_equivalents 0.047
_diffrn_reflns_av_sigmaI/netI 0.050
_diffrn_reflns_limit_h_max 18
_diffrn_reflns_limit_h_min -18
_diffrn_reflns_limit_k_max 8
_diffrn_reflns_limit_k_min -14
_diffrn_reflns_limit_l_max 17
_diffrn_reflns_limit_l_min -19
_diffrn_reflns_number 15397
_diffrn_reflns_theta_full 27.5
_diffrn_reflns_theta_max 27.5
_diffrn_reflns_theta_min 1.7
_diffrn_standards_decay_% 0
_diffrn_standards_number 0
_exptl_absorpt_coefficient_mu 6.728
_exptl_absorpt_correction_T_max 1
_exptl_absorpt_correction_T_min 0.376
_exptl_absorpt_correction_type multi-scan
_exptl_absorpt_process_details '(SADABS; Bruker, 2000)'
_exptl_crystal_colour colourless
_exptl_crystal_density_diffrn 1.749
_exptl_crystal_density_method 'not measured'
_exptl_crystal_description plate
_exptl_crystal_F_000 1152
_exptl_crystal_size_max 0.26
_exptl_crystal_size_mid 0.13
_exptl_crystal_size_min 0.01
_refine_diff_density_max 1.41
_refine_diff_density_min -2.23
_refine_ls_extinction_method none
_refine_ls_goodness_of_fit_ref 1.20
_refine_ls_hydrogen_treatment constr
_refine_ls_matrix_type full
_refine_ls_number_parameters 254
_refine_ls_number_reflns 5165
_refine_ls_number_restraints 0
_refine_ls_restrained_S_all 1.20
_refine_ls_R_factor_all 0.051
_refine_ls_R_factor_gt 0.045
_refine_ls_shift/su_max 0.001
_refine_ls_shift/su_mean 0.000
_refine_ls_structure_factor_coef Fsqd
_refine_ls_weighting_details 'calc w=1/[\s^2^(Fo^2^)+(0.0416P)^2^+1.6273P] where P=(Fo^2^+2Fc^2^)/3'
_refine_ls_weighting_scheme calc
_refine_ls_wR_factor_gt 0.103
_refine_ls_wR_factor_ref 0.106
_reflns_number_gt 4702
_reflns_number_total 5165
_reflns_threshold_expression I>2\s(I)
_cod_data_source_file hg2583.cif
_cod_data_source_block I
_cod_original_sg_symbol_H-M 'P 21/n'
_cod_database_code 2224277
_cod_database_fobs_code 2224277

loop_
_symmetry_equiv_pos_as_xyz
'x, y, z'
'-x+1/2, y+1/2, -z+1/2'
'-x, -y, -z'
'x-1/2, -y-1/2, z-1/2'

loop_
_atom_site_type_symbol
_atom_site_label
_atom_site_fract_x
_atom_site_fract_y
_atom_site_fract_z
_atom_site_U_iso_or_equiv
_atom_site_adp_type
_atom_site_calc_flag
_atom_site_refinement_flags
_atom_site_occupancy
_atom_site_disorder_assembly
_atom_site_disorder_group
Au Au 0.260547(17) 0.07193(2) 0.417669(15) 0.03002(9) Uani d . 1 . .
S S1 0.15590(13) -0.09274(15) 0.39447(11) 0.0358(4) Uani d . 1 . .
P P1 0.35886(12) 0.23644(14) 0.44661(10) 0.0289(3) Uani d . 1 . .
O O1 0.1670(3) -0.0064(4) 0.5583(3) 0.0388(10) Uani d . 1 . .
N N1 0.0665(4) -0.1720(5) 0.5213(4) 0.0413(13) Uani d . 1 . .
C C1 0.1230(5) -0.0969(6) 0.4992(5) 0.0361(14) Uani d . 1 . .
C C2 0.0194(6) -0.2655(7) 0.4551(6) 0.0488(18) Uani d . 1 . .
H H2A 0.0678 -0.3301 0.4584 0.059 Uiso calc R 1 . .
H H2B 0.0002 -0.2325 0.3920 0.059 Uiso calc R 1 . .
C C3 -0.0724(6) -0.3162(7) 0.4743(6) 0.0512(19) Uani d . 1 . .
H H3A -0.1191 -0.2508 0.4744 0.061 Uiso calc R 1 . .
H H3B -0.0526 -0.3530 0.5361 0.061 Uiso calc R 1 . .
C C4 -0.1253(7) -0.4091(8) 0.4026(7) 0.065(2) Uani d . 1 . .
H H4A -0.1845 -0.4379 0.4167 0.097 Uiso calc R 1 . .
H H4B -0.0803 -0.4756 0.4040 0.097 Uiso calc R 1 . .
H H4C -0.1449 -0.3730 0.3412 0.097 Uiso calc R 1 . .
C C5 0.1410(6) -0.0002(8) 0.6435(5) 0.0499(19) Uani d . 1 . .
H H5A 0.0687 -0.0055 0.6297 0.075 Uiso calc R 1 . .
H H5B 0.1644 0.0752 0.6745 0.075 Uiso calc R 1 . .
H H5C 0.1724 -0.0661 0.6837 0.075 Uiso calc R 1 . .
C C6 0.4147(4) 0.2585(5) 0.5707(4) 0.0285(12) Uani d . 1 . .
C C7 0.5023(5) 0.3241(6) 0.6067(4) 0.0360(14) Uani d . 1 . .
H H7 0.5353 0.3561 0.5662 0.043 Uiso calc R 1 . .
C C8 0.5413(5) 0.3427(6) 0.7009(5) 0.0427(16) Uani d . 1 . .
H H8 0.6009 0.3867 0.7246 0.051 Uiso calc R 1 . .
C C9 0.4926(6) 0.2962(7) 0.7608(5) 0.0470(17) Uani d . 1 . .
H H9 0.5187 0.3096 0.8251 0.056 Uiso calc R 1 . .
C C10 0.4067(6) 0.2309(7) 0.7263(5) 0.0507(19) Uani d . 1 . .
H H10 0.3744 0.1991 0.7674 0.061 Uiso calc R 1 . .
C C11 0.3664(5) 0.2108(7) 0.6318(4) 0.0412(15) Uani d . 1 . .
H H11 0.3073 0.1657 0.6088 0.049 Uiso calc R 1 . .
C C12 0.4645(4) 0.2387(5) 0.4006(4) 0.0284(12) Uani d . 1 . .
C C13 0.5248(5) 0.1371(7) 0.4103(5) 0.0429(16) Uani d . 1 . .
H H13 0.5071 0.0665 0.4355 0.052 Uiso calc R 1 . .
C C14 0.6109(6) 0.1398(8) 0.3828(6) 0.053(2) Uani d . 1 . .
H H14 0.6528 0.0722 0.3914 0.064 Uiso calc R 1 . .
C C15 0.6347(6) 0.2424(8) 0.3428(5) 0.0516(19) Uani d . 1 . .
H H15 0.6925 0.2442 0.3234 0.062 Uiso calc R 1 . .
C C16 0.5748(6) 0.3410(8) 0.3311(5) 0.053(2) Uani d . 1 . .
H H16 0.5918 0.4102 0.3038 0.064 Uiso calc R 1 . .
C C17 0.4894(5) 0.3408(6) 0.3590(4) 0.0371(14) Uani d . 1 . .
H H17 0.4483 0.4091 0.3500 0.045 Uiso calc R 1 . .
C C18 0.2886(5) 0.3729(6) 0.4041(4) 0.0331(13) Uani d . 1 . .
C C19 0.3025(5) 0.4783(7) 0.4533(4) 0.0372(15) Uani d . 1 . .
H H19 0.3493 0.4819 0.5129 0.045 Uiso calc R 1 . .
C C20 0.2475(6) 0.5802(7) 0.4153(5) 0.050(2) Uani d . 1 . .
H H20 0.2549 0.6512 0.4503 0.060 Uiso calc R 1 . .
C C21 0.1823(6) 0.5762(7) 0.3265(5) 0.0487(19) Uani d . 1 . .
H H21 0.1466 0.6453 0.3001 0.058 Uiso calc R 1 . .
C C22 0.1691(6) 0.4714(7) 0.2761(5) 0.0472(18) Uani d . 1 . .
H H22 0.1235 0.4688 0.2159 0.057 Uiso calc R 1 . .
C C23 0.2227(5) 0.3702(7) 0.3139(5) 0.0432(16) Uani d . 1 . .
H H23 0.2148 0.2993 0.2789 0.052 Uiso calc R 1 . .

loop_
_atom_site_aniso_label
_atom_site_aniso_U_11
_atom_site_aniso_U_22
_atom_site_aniso_U_33
_atom_site_aniso_U_12
_atom_site_aniso_U_13
_atom_site_aniso_U_23
Au 0.03095(14) 0.02962(14) 0.02940(14) -0.00472(10) 0.00897(9) 0.00101(9)
S1 0.0416(9) 0.0345(8) 0.0341(8) -0.0110(7) 0.0155(7) -0.0047(7)
P1 0.0293(8) 0.0287(8) 0.0274(7) -0.0022(6) 0.0067(6) 0.0020(6)
O1 0.039(3) 0.046(3) 0.036(2) -0.004(2) 0.019(2) -0.003(2)
N1 0.041(3) 0.044(3) 0.043(3) -0.010(3) 0.018(3) 0.000(3)
C1 0.036(3) 0.036(3) 0.036(3) -0.001(3) 0.011(3) 0.002(3)
C2 0.052(5) 0.043(4) 0.060(5) -0.017(3) 0.030(4) -0.005(4)
C3 0.040(4) 0.052(5) 0.066(5) -0.009(3) 0.022(4) 0.003(4)
C4 0.062(6) 0.065(6) 0.068(6) -0.022(5) 0.021(4) -0.002(5)
C5 0.054(5) 0.061(5) 0.042(4) -0.011(4) 0.027(3) -0.013(4)
C6 0.029(3) 0.031(3) 0.025(3) 0.002(2) 0.007(2) 0.002(2)
C7 0.036(3) 0.035(3) 0.037(3) -0.006(3) 0.012(3) 0.006(3)
C8 0.044(4) 0.040(4) 0.035(3) -0.001(3) -0.001(3) -0.002(3)
C9 0.050(4) 0.054(5) 0.034(3) 0.009(4) 0.008(3) -0.006(3)
C10 0.055(5) 0.059(5) 0.042(4) 0.005(4) 0.021(3) 0.004(4)
C11 0.039(4) 0.051(4) 0.036(3) 0.002(3) 0.015(3) 0.002(3)
C12 0.026(3) 0.035(3) 0.025(3) -0.005(2) 0.008(2) -0.001(2)
C13 0.044(4) 0.038(4) 0.050(4) 0.007(3) 0.019(3) 0.014(3)
C14 0.043(4) 0.058(5) 0.060(5) 0.017(4) 0.017(4) 0.011(4)
C15 0.049(4) 0.071(6) 0.041(4) 0.001(4) 0.023(3) -0.003(4)
C16 0.064(5) 0.051(5) 0.058(5) -0.004(4) 0.038(4) 0.008(4)
C17 0.047(4) 0.031(3) 0.039(3) 0.002(3) 0.021(3) 0.005(3)
C18 0.037(3) 0.026(3) 0.033(3) 0.004(3) 0.005(3) -0.001(3)
C19 0.025(3) 0.050(4) 0.034(3) 0.000(3) 0.004(2) 0.002(3)
C20 0.065(5) 0.036(4) 0.049(4) 0.007(3) 0.016(4) -0.002(3)
C21 0.050(4) 0.053(5) 0.046(4) 0.013(4) 0.019(3) 0.018(4)
C22 0.042(4) 0.057(5) 0.039(4) 0.008(4) 0.007(3) 0.012(3)
C23 0.044(4) 0.043(4) 0.039(4) -0.007(3) 0.007(3) 0.000(3)

loop_
_atom_type_symbol
_atom_type_description
_atom_type_scat_dispersion_real
_atom_type_scat_dispersion_imag
_atom_type_scat_source
C C 0.0033 0.0016 'International Tables Vol C Tables 4.2.6.8 and 6.1.1.4'
H H 0.0000 0.0000 'International Tables Vol C Tables 4.2.6.8 and 6.1.1.4'
Au Au -2.0133 8.8022 'International Tables Vol C Tables 4.2.6.8 and 6.1.1.4'
N N 0.0061 0.0033 'International Tables Vol C Tables 4.2.6.8 and 6.1.1.4'
O O 0.0106 0.0060 'International Tables Vol C Tables 4.2.6.8 and 6.1.1.4'
P P 0.1023 0.0942 'International Tables Vol C Tables 4.2.6.8 and 6.1.1.4'
S S 0.1246 0.1234 'International Tables Vol C Tables 4.2.6.8 and 6.1.1.4'

loop_
_geom_angle_atom_site_label_1
_geom_angle_atom_site_label_2
_geom_angle_atom_site_label_3
_geom_angle_site_symmetry_1
_geom_angle_site_symmetry_3
_geom_angle
_geom_angle_publ_flag
P1 Au S1 . . 176.71(6) ?
C1 S1 Au . . 102.0(2) ?
C12 P1 C6 . . 104.3(3) ?
C12 P1 C18 . . 105.6(3) ?
C6 P1 C18 . . 105.5(3) ?
C12 P1 Au . . 117.2(2) ?
C6 P1 Au . . 110.9(2) ?
C18 P1 Au . . 112.3(2) ?
C1 O1 C5 . . 115.8(5) ?
C1 N1 C2 . . 118.9(6) ?
N1 C1 O1 . . 120.8(6) ?
N1 C1 S1 . . 127.1(5) ?
O1 C1 S1 . . 112.1(5) ?
N1 C2 C3 . . 111.8(6) ?
N1 C2 H2A . . 109.3 ?
C3 C2 H2A . . 109.3 ?
N1 C2 H2B . . 109.3 ?
C3 C2 H2B . . 109.3 ?
H2A C2 H2B . . 107.9 ?
C2 C3 C4 . . 112.2(7) ?
C2 C3 H3A . . 109.2 ?
C4 C3 H3A . . 109.2 ?
C2 C3 H3B . . 109.2 ?
C4 C3 H3B . . 109.2 ?
H3A C3 H3B . . 107.9 ?
C3 C4 H4A . . 109.5 ?
C3 C4 H4B . . 109.5 ?
H4A C4 H4B . . 109.5 ?
C3 C4 H4C . . 109.5 ?
H4A C4 H4C . . 109.5 ?
H4B C4 H4C . . 109.5 ?
O1 C5 H5A . . 109.5 ?
O1 C5 H5B . . 109.5 ?
H5A C5 H5B . . 109.5 ?
O1 C5 H5C . . 109.5 ?
H5A C5 H5C . . 109.5 ?
H5B C5 H5C . . 109.5 ?
C7 C6 C11 . . 119.1(6) ?
C7 C6 P1 . . 121.8(5) ?
C11 C6 P1 . . 119.0(5) ?
C8 C7 C6 . . 120.6(6) ?
C8 C7 H7 . . 119.7 ?
C6 C7 H7 . . 119.7 ?
C7 C8 C9 . . 119.9(7) ?
C7 C8 H8 . . 120.0 ?
C9 C8 H8 . . 120.0 ?
C10 C9 C8 . . 120.0(6) ?
C10 C9 H9 . . 120.0 ?
C8 C9 H9 . . 120.0 ?
C9 C10 C11 . . 121.1(7) ?
C9 C10 H10 . . 119.5 ?
C11 C10 H10 . . 119.5 ?
C10 C11 C6 . . 119.3(7) ?
C10 C11 H11 . . 120.4 ?
C6 C11 H11 . . 120.4 ?
C13 C12 C17 . . 119.1(6) ?
C13 C12 P1 . . 119.1(5) ?
C17 C12 P1 . . 121.8(5) ?
C14 C13 C12 . . 120.2(7) ?
C14 C13 H13 . . 119.9 ?
C12 C13 H13 . . 119.9 ?
C15 C14 C13 . . 119.6(7) ?
C15 C14 H14 . . 120.2 ?
C13 C14 H14 . . 120.2 ?
C16 C15 C14 . . 120.4(7) ?
C16 C15 H15 . . 119.8 ?
C14 C15 H15 . . 119.8 ?
C15 C16 C17 . . 121.0(7) ?
C15 C16 H16 . . 119.5 ?
C17 C16 H16 . . 119.5 ?
C16 C17 C12 . . 119.6(7) ?
C16 C17 H17 . . 120.2 ?
C12 C17 H17 . . 120.2 ?
C19 C18 C23 . . 119.4(6) ?
C19 C18 P1 . . 123.6(5) ?
C23 C18 P1 . . 116.9(5) ?
C18 C19 C20 . . 120.4(6) ?
C18 C19 H19 . . 119.8 ?
C20 C19 H19 . . 119.8 ?
C21 C20 C19 . . 119.7(7) ?
C21 C20 H20 . . 120.2 ?
C19 C20 H20 . . 120.2 ?
C20 C21 C22 . . 120.3(7) ?
C20 C21 H21 . . 119.8 ?
C22 C21 H21 . . 119.8 ?
C23 C22 C21 . . 120.0(7) ?
C23 C22 H22 . . 120.0 ?
C21 C22 H22 . . 120.0 ?
C22 C23 C18 . . 120.1(7) ?
C22 C23 H23 . . 119.9 ?
C18 C23 H23 . . 119.9 ?

loop_
_geom_bond_atom_site_label_1
_geom_bond_atom_site_label_2
_geom_bond_site_symmetry_2
_geom_bond_distance
_geom_bond_publ_flag
Au S1 . 2.3089(16) y
Au P1 . 2.2557(16) y
S1 C1 . 1.775(7) ?
P1 C12 . 1.813(6) ?
P1 C6 . 1.816(6) ?
P1 C18 . 1.821(6) ?
O1 C1 . 1.364(8) ?
O1 C5 . 1.440(7) ?
N1 C1 . 1.265(8) ?
N1 C2 . 1.457(9) ?
C2 C3 . 1.508(9) ?
C2 H2A . 0.9800 ?
C2 H2B . 0.9800 ?
C3 C4 . 1.520(11) ?
C3 H3A . 0.9800 ?
C3 H3B . 0.9800 ?
C4 H4A . 0.9700 ?
C4 H4B . 0.9700 ?
C4 H4C . 0.9700 ?
C5 H5A . 0.9700 ?
C5 H5B . 0.9700 ?
C5 H5C . 0.9700 ?
C6 C7 . 1.389(8) ?
C6 C11 . 1.402(9) ?
C7 C8 . 1.377(9) ?
C7 H7 . 0.9400 ?
C8 C9 . 1.388(10) ?
C8 H8 . 0.9400 ?
C9 C10 . 1.367(11) ?
C9 H9 . 0.9400 ?
C10 C11 . 1.385(10) ?
C10 H10 . 0.9400 ?
C11 H11 . 0.9400 ?
C12 C13 . 1.394(9) ?
C12 C17 . 1.396(8) ?
C13 C14 . 1.387(10) ?
C13 H13 . 0.9400 ?
C14 C15 . 1.382(11) ?
C14 H14 . 0.9400 ?
C15 C16 . 1.361(11) ?
C15 H15 . 0.9400 ?
C16 C17 . 1.380(10) ?
C16 H16 . 0.9400 ?
C17 H17 . 0.9400 ?
C18 C19 . 1.373(9) ?
C18 C23 . 1.395(9) ?
C19 C20 . 1.395(10) ?
C19 H19 . 0.9400 ?
C20 C21 . 1.375(10) ?
C20 H20 . 0.9400 ?
C21 C22 . 1.377(11) ?
C21 H21 . 0.9400 ?
C22 C23 . 1.380(10) ?
C22 H22 . 0.9400 ?
C23 H23 . 0.9400 ?

loop_
_geom_hbond_atom_site_label_D
_geom_hbond_atom_site_label_H
_geom_hbond_atom_site_label_A
_geom_hbond_site_symmetry_A
_geom_hbond_distance_DH
_geom_hbond_distance_HA
_geom_hbond_distance_DA
_geom_hbond_angle_DHA
_geom_hbond_publ_flag
C14 H14 O1 3_656 0.94 2.51 3.314(10) 143 y

loop_
_geom_torsion_atom_site_label_1
_geom_torsion_atom_site_label_2
_geom_torsion_atom_site_label_3
_geom_torsion_atom_site_label_4
_geom_torsion_site_symmetry_1
_geom_torsion_site_symmetry_2
_geom_torsion_site_symmetry_3
_geom_torsion_site_symmetry_4
_geom_torsion
_geom_torsion_publ_flag
C2 N1 C1 O1 . . . . 178.7(6) ?
C2 N1 C1 S1 . . . . -1.6(10) ?
C5 O1 C1 N1 . . . . -2.7(9) ?
C5 O1 C1 S1 . . . . 177.6(5) ?
Au S1 C1 N1 . . . . -179.7(6) ?
Au S1 C1 O1 . . . . 0.1(5) ?
C1 N1 C2 C3 . . . . -158.4(7) ?
N1 C2 C3 C4 . . . . 176.9(7) ?
C12 P1 C6 C7 . . . . 29.9(6) ?
C18 P1 C6 C7 . . . . -81.2(6) ?
Au P1 C6 C7 . . . . 156.9(5) ?
C12 P1 C6 C11 . . . . -151.9(5) ?
C18 P1 C6 C11 . . . . 97.1(6) ?
Au P1 C6 C11 . . . . -24.8(6) ?
C11 C6 C7 C8 . . . . -0.3(10) ?
P1 C6 C7 C8 . . . . 177.9(5) ?
C6 C7 C8 C9 . . . . -0.4(11) ?
C7 C8 C9 C10 . . . . 0.8(11) ?
C8 C9 C10 C11 . . . . -0.5(12) ?
C9 C10 C11 C6 . . . . -0.1(12) ?
C7 C6 C11 C10 . . . . 0.5(10) ?
P1 C6 C11 C10 . . . . -177.8(6) ?
C6 P1 C12 C13 . . . . 78.1(6) ?
C18 P1 C12 C13 . . . . -170.9(5) ?
Au P1 C12 C13 . . . . -45.0(6) ?
C6 P1 C12 C17 . . . . -99.5(5) ?
C18 P1 C12 C17 . . . . 11.5(6) ?
Au P1 C12 C17 . . . . 137.5(5) ?
C17 C12 C13 C14 . . . . 3.0(10) ?
P1 C12 C13 C14 . . . . -174.6(6) ?
C12 C13 C14 C15 . . . . -2.3(12) ?
C13 C14 C15 C16 . . . . 0.7(13) ?
C14 C15 C16 C17 . . . . 0.1(13) ?
C15 C16 C17 C12 . . . . 0.7(12) ?
C13 C12 C17 C16 . . . . -2.2(10) ?
P1 C12 C17 C16 . . . . 175.3(6) ?
C12 P1 C18 C19 . . . . -93.4(6) ?
C6 P1 C18 C19 . . . . 16.7(7) ?
Au P1 C18 C19 . . . . 137.7(5) ?
C12 P1 C18 C23 . . . . 81.9(6) ?
C6 P1 C18 C23 . . . . -167.9(5) ?
Au P1 C18 C23 . . . . -46.9(6) ?
C23 C18 C19 C20 . . . . 3.2(10) ?
P1 C18 C19 C20 . . . . 178.5(6) ?
C18 C19 C20 C21 . . . . -2.9(11) ?
C19 C20 C21 C22 . . . . 1.9(12) ?
C20 C21 C22 C23 . . . . -1.2(12) ?
C21 C22 C23 C18 . . . . 1.5(11) ?
C19 C18 C23 C22 . . . . -2.6(11) ?
P1 C18 C23 C22 . . . . -178.1(6) ?
